data_4077471
loop_
_publ_author_name
'Ellis, Dianne D.'
'Franken, Andreas'
'Jelliss, Paul A.'
'Stone, F. Gordon A.'
'Yu, Pui-Yin'

_publ_section_title
;
 Synthesis and Reactivity of Monocarbollide Carbonyl Complexes of Iron and
 Molybdenum with Icosahedral Frameworks&#x2020;
;
_journal_issue 10
_journal_name_full Organometallics
_journal_page_first 1993
_journal_paper_doi 10.1021/om000033n
_journal_volume 19
_journal_year 2000
_chemical_formula_moiety 'C8 H18 B10 Fe O4'
_chemical_formula_sum 'C8 H18 B10 Fe O4'
_chemical_formula_weight 342.17
_chemical_name_systematic
; 
 ? 
;
_space_group_IT_number 14
_symmetry_cell_setting monoclinic
_symmetry_space_group_name_Hall '-P 2ybc'
_symmetry_space_group_name_H-M 'P 1 21/c 1'
_atom_sites_solution_hydrogens geom
_atom_sites_solution_primary direct
_atom_sites_solution_secondary difmap
_audit_creation_method SHELXL-97
_cell_angle_alpha 90.00
_cell_angle_beta 102.73(2)
_cell_angle_gamma 90.00
_cell_formula_units_Z 12
_cell_length_a 17.5961(14)
_cell_length_b 16.6039(13)
_cell_length_c 16.8279(13)
_cell_measurement_reflns_used 160
_cell_measurement_temperature 173(2)
_cell_measurement_theta_max 50
_cell_measurement_theta_min 5
_cell_volume 4795.7(8)
_computing_cell_refinement 'SAINT (Siemens, 1995)'
_computing_data_collection 'SMART (Siemens, 1995)'
_computing_data_reduction 'SAINT (Siemens, 1995)'
_computing_molecular_graphics 'SHELXTL (Siemens, 1995)'
_computing_publication_material 'SHELXTL (Siemens, 1995)'
_computing_structure_refinement 'SHELXL-97 (Sheldrick, 1997)'
_computing_structure_solution 'SHELXS-97 (Sheldrick, 1997)'
_diffrn_ambient_temperature 173(2)
_diffrn_detector_area_resol_mean 60
_diffrn_measured_fraction_theta_full 0.831
_diffrn_measured_fraction_theta_max 0.831
_diffrn_measurement_device_type 'SMART CCD Detector'
_diffrn_measurement_method '\w rotation with narrow frames'
_diffrn_radiation_monochromator graphite
_diffrn_radiation_source 'fine-focus sealed tube'
_diffrn_radiation_type MoK\a
_diffrn_radiation_wavelength 0.71073
_diffrn_reflns_av_R_equivalents 0.0247
_diffrn_reflns_av_sigmaI/netI 0.0454
_diffrn_reflns_limit_h_max 19
_diffrn_reflns_limit_h_min -20
_diffrn_reflns_limit_k_max 10
_diffrn_reflns_limit_k_min -19
_diffrn_reflns_limit_l_max 20
_diffrn_reflns_limit_l_min -18
_diffrn_reflns_number 13199
_diffrn_reflns_theta_full 25.00
_diffrn_reflns_theta_max 25.00
_diffrn_reflns_theta_min 1.71
_diffrn_standards_decay_% none
_exptl_absorpt_coefficient_mu 0.948
_exptl_absorpt_correction_T_max 0.9280
_exptl_absorpt_correction_T_min 0.3189
_exptl_absorpt_correction_type multi-scan
_exptl_absorpt_process_details '(SADABS; Sheldrick, 1997)'
_exptl_crystal_colour pale-yellow
_exptl_crystal_density_diffrn 1.422
_exptl_crystal_density_method 'not measured'
_exptl_crystal_description plates
_exptl_crystal_F_000 2088
_exptl_crystal_size_max 0.20
_exptl_crystal_size_mid 0.18
_exptl_crystal_size_min 0.10
_refine_diff_density_max 0.688
_refine_diff_density_min -0.399
_refine_diff_density_rms 0.073
_refine_ls_extinction_method none
_refine_ls_goodness_of_fit_ref 0.948
_refine_ls_hydrogen_treatment mixed
_refine_ls_matrix_type full
_refine_ls_number_parameters 622
_refine_ls_number_reflns 7279
_refine_ls_number_restraints 0
_refine_ls_restrained_S_all 0.948
_refine_ls_R_factor_all 0.0605
_refine_ls_R_factor_gt 0.0389
_refine_ls_shift/su_max 0.001
_refine_ls_shift/su_mean 0.000
_refine_ls_structure_factor_coef Fsqd
_refine_ls_weighting_details 'w=1/[\s^2^(Fo^2^)+(0.0554P)^2^+0.0000P] where P=(Fo^2^+2Fc^2^)/3'
_refine_ls_weighting_scheme calc
_refine_ls_wR_factor_gt 0.0940
_refine_ls_wR_factor_ref 0.0997
_reflns_number_gt 4924
_reflns_number_total 7279
_reflns_threshold_expression >2sigma(I)
_cod_data_source_file om000033n.cif
_cod_data_source_block 7
_cod_depositor_comments
;
The following automatic conversions were performed:

'_symmetry_cell_setting' value 'Monoclinic' changed to 'monoclinic'
according to /home/saulius/struct/CIF-dictionaries/cif_core.dic
dictionary named 'cif_core.dic' version 2.4.2 from 2011-04-26.

Automatic conversion script
Id: cif_fix_values 1715 2011-07-08 13:25:40Z adriana 

The following automatic conversions were performed:

'_refine_ls_weighting_scheme' value 'calc
w=1/[\s^2^(Fo^2^)+(0.0554P)^2^+0.0000P] where P=(Fo^2^+2Fc^2^)/3' was
changed to 'calc'. New tag '_refine_ls_weighting_details' was
created. The value of the new tag was set to
'w=1/[\s^2^(Fo^2^)+(0.0554P)^2^+0.0000P] where P=(Fo^2^+2Fc^2^)/3'.

Automatic conversion script
Id: cif_fix_values 3143 2015-03-26 13:38:13Z robertas 
;
_cod_original_cell_volume 4795.7(7)
_cod_original_sg_symbol_H-M 'P 21/c'
_cod_database_code 4077471

loop_
_symmetry_equiv_pos_as_xyz
'x, y, z'
'-x, y+1/2, -z+1/2'
'-x, -y, -z'
'x, -y-1/2, z-1/2'

loop_
_atom_site_label
_atom_site_type_symbol
_atom_site_fract_x
_atom_site_fract_y
_atom_site_fract_z
_atom_site_U_iso_or_equiv
_atom_site_adp_type
_atom_site_occupancy
_atom_site_calc_flag
_atom_site_refinement_flags
Fe1 Fe 0.50447(3) 0.08608(2) 0.19201(3) 0.02578(13) Uani 1 d .
C2 C 0.4222(2) 0.1544(2) 0.16911(19) 0.0332(8) Uani 1 d .
O2 O 0.37081(14) 0.19712(14) 0.15485(15) 0.0456(6) Uani 1 d .
C3 C 0.5243(2) 0.10054(18) 0.0924(2) 0.0337(8) Uani 1 d .
O3 O 0.53607(14) 0.11106(14) 0.02936(14) 0.0458(6) Uani 1 d .
C4 C 0.5727(2) 0.16090(19) 0.2381(2) 0.0324(8) Uani 1 d .
O4 O 0.61775(14) 0.20599(14) 0.27057(14) 0.0415(6) Uani 1 d .
C1 C 0.44600(18) -0.02648(17) 0.16777(18) 0.0287(8) Uani 1 d .
H1 H 0.4046 -0.0216 0.1070 0.034 Uiso 1 calc R
B2 B 0.4242(2) 0.0226(2) 0.2498(2) 0.0283(9) Uani 1 d .
H2 H 0.3710 0.0601 0.2481 0.034 Uiso 1 calc R
B3 B 0.5169(2) 0.0430(2) 0.3154(2) 0.0274(9) Uani 1 d .
B4 B 0.5940(2) 0.0100(2) 0.2669(2) 0.0280(9) Uani 1 d .
H4 H 0.6534 0.0378 0.2777 0.034 Uiso 1 calc R
B5 B 0.5442(2) -0.0326(2) 0.1706(2) 0.0296(9) Uani 1 d .
H5 H 0.5706 -0.0322 0.1158 0.035 Uiso 1 calc R
B6 B 0.4886(2) -0.1173(2) 0.1913(2) 0.0348(10) Uani 1 d .
H6 H 0.4784 -0.1707 0.1496 0.042 Uiso 1 calc R
B7 B 0.4156(2) -0.0840(2) 0.2392(2) 0.0329(10) Uani 1 d .
H7 H 0.3577 -0.1148 0.2294 0.040 Uiso 1 calc R
B8 B 0.4620(2) -0.0409(2) 0.3343(2) 0.0315(9) Uani 1 d .
H8 H 0.4346 -0.0434 0.3884 0.038 Uiso 1 calc R
B9 B 0.5647(2) -0.0487(2) 0.3439(2) 0.0306(9) Uani 1 d .
H9 H 0.6054 -0.0565 0.4048 0.037 Uiso 1 calc R
B10 B 0.5817(2) -0.0965(2) 0.2550(2) 0.0325(10) Uani 1 d .
H10 H 0.6332 -0.1363 0.2559 0.039 Uiso 1 calc R
B11 B 0.5023(2) -0.1279(2) 0.2983(2) 0.0338(10) Uani 1 d .
H11 H 0.5021 -0.1880 0.3286 0.041 Uiso 1 calc R
O5 O 0.52561(13) 0.10934(12) 0.37902(12) 0.0306(5) Uani 1 d .
C6 C 0.45858(19) 0.1584(2) 0.39038(19) 0.0360(8) Uani 1 d .
H6A H 0.4111 0.1250 0.3847 0.043 Uiso 1 calc R
H6B H 0.4480 0.2029 0.3503 0.043 Uiso 1 calc R
C7 C 0.4839(2) 0.1907(2) 0.47583(19) 0.0381(9) Uani 1 d .
H7A H 0.4649 0.1558 0.5151 0.046 Uiso 1 calc R
H7B H 0.4641 0.2461 0.4796 0.046 Uiso 1 calc R
C8 C 0.5725(2) 0.18989(19) 0.4920(2) 0.0386(9) Uani 1 d .
H8A H 0.5923 0.2375 0.4675 0.046 Uiso 1 calc R
H8B H 0.5957 0.1890 0.5512 0.046 Uiso 1 calc R
C9 C 0.5905(2) 0.11308(19) 0.45151(19) 0.0350(8) Uani 1 d .
H9A H 0.6415 0.1164 0.4359 0.042 Uiso 1 calc R
H9B H 0.5903 0.0658 0.4874 0.042 Uiso 1 calc R
Fe2 Fe 0.17171(3) 0.08474(3) 0.48686(3) 0.02627(13) Uani 1 d .
C22 C 0.20408(19) 0.08016(18) 0.5967(2) 0.0323(8) Uani 1 d .
O22 O 0.22157(14) 0.07839(13) 0.66571(14) 0.0421(6) Uani 1 d .
C23 C 0.2487(2) 0.1502(2) 0.47599(19) 0.0323(8) Uani 1 d .
O23 O 0.29845(14) 0.19112(14) 0.46718(15) 0.0467(6) Uani 1 d .
C24 C 0.10499(19) 0.16459(19) 0.49694(17) 0.0282(8) Uani 1 d .
O24 O 0.06317(13) 0.21489(13) 0.50504(13) 0.0386(6) Uani 1 d .
C21 C 0.10005(19) -0.01912(18) 0.48007(18) 0.0321(8) Uani 1 d .
H21 H 0.0701 -0.0171 0.5323 0.039 Uiso 1 calc R
B22 B 0.0700(2) 0.0454(2) 0.3997(2) 0.0301(9) Uani 1 d .
H22 H 0.0223 0.0910 0.3952 0.036 Uiso 1 calc R
B23 B 0.1541(2) 0.0600(2) 0.3578(2) 0.0284(9) Uani 1 d .
B24 B 0.2361(2) 0.0071(2) 0.4193(2) 0.0327(9) Uani 1 d .
H24 H 0.2983 0.0262 0.4265 0.039 Uiso 1 calc R
B25 B 0.1982(3) -0.0409(2) 0.4990(2) 0.0372(10) Uani 1 d .
H25 H 0.2355 -0.0531 0.5608 0.045 Uiso 1 calc R
B26 B 0.1264(3) -0.1118(2) 0.4521(3) 0.0438(11) Uani 1 d .
H26 H 0.1170 -0.1689 0.4840 0.053 Uiso 1 calc R
B27 B 0.0472(3) -0.0594(2) 0.3906(2) 0.0394(11) Uani 1 d .
H27 H -0.0142 -0.0816 0.3814 0.047 Uiso 1 calc R
B28 B 0.0823(3) -0.0106(2) 0.3124(2) 0.0408(11) Uani 1 d .
H28 H 0.0438 -0.0003 0.2508 0.049 Uiso 1 calc R
B29 B 0.1827(3) -0.0333(2) 0.3246(2) 0.0407(11) Uani 1 d .
H29 H 0.2104 -0.0380 0.2708 0.049 Uiso 1 calc R
B30 B 0.2106(3) -0.0967(2) 0.4119(3) 0.0459(12) Uani 1 d .
H30 H 0.2567 -0.1440 0.4165 0.055 Uiso 1 calc R
B31 B 0.1172(3) -0.1074(2) 0.3455(3) 0.0472(12) Uani 1 d .
H31 H 0.1020 -0.1618 0.3059 0.057 Uiso 1 calc R
O25 O 0.16291(12) 0.13331(13) 0.30650(12) 0.0339(6) Uani 1 d .
C26 C 0.2092(2) 0.1328(2) 0.2424(2) 0.0533(11) Uani 1 d .
H26A H 0.1862 0.0958 0.1974 0.064 Uiso 1 calc R
H26B H 0.2639 0.1169 0.2651 0.064 Uiso 1 calc R
C27 C 0.2038(2) 0.2181(2) 0.2148(2) 0.0458(10) Uani 1 d .
H27A H 0.2138 0.2229 0.1593 0.055 Uiso 1 calc R
H27B H 0.2413 0.2524 0.2525 0.055 Uiso 1 calc R
C28 C 0.1209(2) 0.2409(2) 0.2155(2) 0.0503(10) Uani 1 d .
H28A H 0.0849 0.2235 0.1645 0.060 Uiso 1 calc R
H28B H 0.1160 0.2998 0.2214 0.060 Uiso 1 calc R
C29 C 0.1031(2) 0.1971(2) 0.2884(2) 0.0459(10) Uani 1 d .
H29A H 0.1071 0.2340 0.3353 0.055 Uiso 1 calc R
H29B H 0.0501 0.1735 0.2750 0.055 Uiso 1 calc R
Fe3 Fe 0.82206(3) 0.07962(3) 0.12953(3) 0.02831(14) Uani 1 d .
C42 C 0.8485(2) 0.08293(19) 0.2397(2) 0.0368(8) Uani 1 d .
O42 O 0.86472(15) 0.08711(14) 0.30850(15) 0.0512(7) Uani 1 d .
C43 C 0.8955(2) 0.1501(2) 0.1199(2) 0.0365(8) Uani 1 d .
O43 O 0.94296(15) 0.19421(15) 0.11152(16) 0.0530(7) Uani 1 d .
C44 C 0.7470(2) 0.1541(2) 0.12746(19) 0.0341(8) Uani 1 d .
O44 O 0.69954(14) 0.20044(14) 0.12771(14) 0.0447(6) Uani 1 d .
C41 C 0.75312(18) -0.02646(18) 0.11823(18) 0.0297(8) Uani 1 d .
H41 H 0.7139 -0.0216 0.1621 0.036 Uiso 1 calc R
B42 B 0.7335(2) 0.0313(2) 0.0317(2) 0.0318(9) Uani 1 d .
H42 H 0.6840 0.0750 0.0152 0.038 Uiso 1 calc R
B43 B 0.8260(2) 0.0461(2) 0.0055(2) 0.0279(9) Uani 1 d .
B44 B 0.9019(2) 0.0007(2) 0.0833(2) 0.0296(9) Uani 1 d .
H44 H 0.9636 0.0226 0.0996 0.036 Uiso 1 calc R
B45 B 0.8513(2) -0.0440(2) 0.1553(2) 0.0299(9) Uani 1 d .
H45 H 0.8797 -0.0514 0.2213 0.036 Uiso 1 calc R
B46 B 0.7874(2) -0.1197(2) 0.1037(2) 0.0343(10) Uani 1 d .
H46 H 0.7739 -0.1748 0.1364 0.041 Uiso 1 calc R
B47 B 0.7149(2) -0.0747(2) 0.0278(2) 0.0313(9) Uani 1 d .
H47 H 0.6543 -0.0994 0.0101 0.038 Uiso 1 calc R
B48 B 0.7622(2) -0.0301(2) -0.0439(2) 0.0326(9) Uani 1 d .
H48 H 0.7324 -0.0255 -0.1099 0.039 Uiso 1 calc R
B49 B 0.8637(2) -0.0485(2) -0.0124(2) 0.0302(9) Uani 1 d .
H49 H 0.9011 -0.0563 -0.0578 0.036 Uiso 1 calc R
B50 B 0.8799(2) -0.1044(2) 0.0803(2) 0.0334(10) Uani 1 d .
H50 H 0.9281 -0.1495 0.0970 0.040 Uiso 1 calc R
B51 B 0.7958(2) -0.1231(2) 0.0015(2) 0.0330(10) Uani 1 d .
H51 H 0.7889 -0.1806 -0.0342 0.040 Uiso 1 calc R
O45 O 0.83950(12) 0.11531(13) -0.04788(13) 0.0344(6) Uani 1 d .
C46 C 0.7798(2) 0.1768(2) -0.0790(2) 0.0398(9) Uani 1 d .
H46A H 0.7761 0.2166 -0.0362 0.048 Uiso 1 calc R
H46B H 0.7281 0.1517 -0.0991 0.048 Uiso 1 calc R
C47 C 0.8089(2) 0.2157(2) -0.1479(2) 0.0435(9) Uani 1 d .
H47A H 0.7960 0.2738 -0.1519 0.052 Uiso 1 calc R
H47B H 0.7859 0.1895 -0.2006 0.052 Uiso 1 calc R
C48 C 0.8967(2) 0.20289(19) -0.1247(2) 0.0395(9) Uani 1 d .
H48A H 0.9200 0.2073 -0.1730 0.047 Uiso 1 calc R
H48B H 0.9219 0.2426 -0.0834 0.047 Uiso 1 calc R
C49 C 0.9052(2) 0.1188(2) -0.0906(2) 0.0405(9) Uani 1 d .
H49A H 0.8993 0.0780 -0.1344 0.049 Uiso 1 calc R
H49B H 0.9561 0.1113 -0.0522 0.049 Uiso 1 calc R

loop_
_atom_site_aniso_label
_atom_site_aniso_U_11
_atom_site_aniso_U_22
_atom_site_aniso_U_33
_atom_site_aniso_U_23
_atom_site_aniso_U_13
_atom_site_aniso_U_12
Fe1 0.0282(3) 0.0305(2) 0.0173(3) -0.00074(19) 0.0021(2) 0.0013(2)
C2 0.038(2) 0.0379(19) 0.0216(19) -0.0064(15) 0.0013(18) -0.0056(17)
O2 0.0377(17) 0.0405(14) 0.0528(17) -0.0005(12) -0.0025(14) 0.0118(12)
C3 0.037(2) 0.0360(18) 0.027(2) 0.0017(14) 0.0043(18) 0.0022(15)
O3 0.0533(18) 0.0589(16) 0.0257(14) 0.0074(11) 0.0099(13) 0.0032(13)
C4 0.037(2) 0.0330(18) 0.027(2) 0.0045(15) 0.0085(18) 0.0036(17)
O4 0.0420(17) 0.0398(14) 0.0386(15) -0.0002(11) -0.0003(13) -0.0070(12)
C1 0.031(2) 0.0345(17) 0.0176(17) -0.0031(13) -0.0016(16) -0.0002(15)
B2 0.030(2) 0.0334(19) 0.020(2) -0.0028(15) 0.0033(19) -0.0005(17)
B3 0.034(3) 0.0335(19) 0.0121(19) -0.0060(15) -0.0007(18) 0.0008(17)
B4 0.025(2) 0.0333(19) 0.023(2) 0.0004(16) 0.0011(18) 0.0035(17)
B5 0.033(3) 0.0302(19) 0.026(2) -0.0053(15) 0.007(2) 0.0020(17)
B6 0.043(3) 0.034(2) 0.026(2) -0.0069(17) 0.004(2) -0.0015(18)
B7 0.038(3) 0.035(2) 0.026(2) -0.0031(16) 0.006(2) -0.0064(18)
B8 0.040(3) 0.035(2) 0.020(2) -0.0011(16) 0.008(2) -0.0001(18)
B9 0.035(3) 0.0310(19) 0.023(2) -0.0002(16) 0.0008(19) 0.0024(17)
B10 0.037(3) 0.032(2) 0.027(2) -0.0022(16) 0.004(2) 0.0038(17)
B11 0.042(3) 0.0304(19) 0.028(2) -0.0002(16) 0.005(2) 0.0008(18)
O5 0.0338(15) 0.0375(12) 0.0169(12) -0.0077(9) -0.0025(11) 0.0032(10)
C6 0.033(2) 0.043(2) 0.030(2) -0.0089(15) 0.0016(18) 0.0058(16)
C7 0.044(3) 0.043(2) 0.025(2) -0.0112(15) 0.0042(18) -0.0010(16)
C8 0.044(3) 0.044(2) 0.024(2) -0.0093(15) -0.0018(18) -0.0045(17)
C9 0.033(2) 0.0465(19) 0.0194(19) -0.0045(15) -0.0084(17) 0.0003(16)
Fe2 0.0284(3) 0.0318(2) 0.0177(3) -0.00128(18) 0.0031(2) 0.0040(2)
C22 0.032(2) 0.0316(17) 0.033(2) -0.0009(15) 0.0066(18) 0.0066(15)
O22 0.0489(18) 0.0536(15) 0.0206(14) -0.0020(11) 0.0004(12) 0.0062(12)
C23 0.031(2) 0.0390(19) 0.0245(19) -0.0031(15) 0.0009(17) 0.0091(17)
O23 0.0364(16) 0.0483(15) 0.0572(17) -0.0015(12) 0.0141(14) -0.0038(12)
C24 0.031(2) 0.0367(18) 0.0142(17) 0.0004(13) -0.0008(16) -0.0031(16)
O24 0.0421(16) 0.0389(13) 0.0359(14) 0.0004(11) 0.0111(13) 0.0119(12)
C21 0.040(2) 0.0352(17) 0.0199(17) 0.0010(14) 0.0040(17) -0.0009(16)
B22 0.034(3) 0.041(2) 0.0140(19) -0.0018(16) 0.0011(19) -0.0025(18)
B23 0.029(2) 0.038(2) 0.017(2) -0.0009(15) 0.0030(19) 0.0041(17)
B24 0.031(2) 0.040(2) 0.027(2) -0.0024(17) 0.0061(19) 0.0111(18)
B25 0.047(3) 0.038(2) 0.023(2) 0.0012(17) 0.002(2) 0.013(2)
B26 0.064(3) 0.031(2) 0.034(2) -0.0036(18) 0.006(2) 0.002(2)
B27 0.049(3) 0.043(2) 0.022(2) -0.0034(17) -0.001(2) -0.011(2)
B28 0.052(3) 0.047(2) 0.022(2) -0.0047(18) 0.007(2) -0.003(2)
B29 0.054(3) 0.042(2) 0.026(2) -0.0064(17) 0.010(2) 0.005(2)
B30 0.063(3) 0.043(2) 0.031(3) -0.0028(18) 0.008(3) 0.015(2)
B31 0.071(4) 0.038(2) 0.031(3) -0.0081(18) 0.009(3) -0.002(2)
O25 0.0371(15) 0.0455(13) 0.0215(12) 0.0035(10) 0.0118(11) 0.0049(11)
C26 0.064(3) 0.072(3) 0.032(2) 0.0031(19) 0.030(2) 0.006(2)
C27 0.059(3) 0.062(2) 0.0205(19) -0.0026(16) 0.017(2) -0.011(2)
C28 0.050(3) 0.061(2) 0.037(2) 0.0173(18) 0.001(2) -0.009(2)
C29 0.043(3) 0.049(2) 0.050(2) 0.0163(18) 0.020(2) 0.0139(18)
Fe3 0.0296(3) 0.0350(3) 0.0188(3) -0.00247(19) 0.0021(2) 0.0018(2)
C42 0.038(2) 0.0391(19) 0.030(2) -0.0057(16) 0.0013(18) 0.0058(16)
O42 0.068(2) 0.0599(17) 0.0203(15) -0.0070(12) -0.0018(14) 0.0089(14)
C43 0.037(2) 0.041(2) 0.027(2) -0.0059(15) -0.0027(18) 0.0080(18)
O43 0.0435(18) 0.0488(16) 0.0645(19) -0.0048(13) 0.0073(15) -0.0155(13)
C44 0.039(2) 0.0421(19) 0.0187(18) -0.0017(15) 0.0011(17) -0.0066(18)
O44 0.0438(17) 0.0436(14) 0.0453(16) 0.0005(11) 0.0067(13) 0.0135(12)
C41 0.028(2) 0.0431(19) 0.0171(17) -0.0010(14) 0.0021(16) -0.0020(15)
B42 0.035(3) 0.041(2) 0.019(2) -0.0032(16) 0.0059(19) 0.0025(18)
B43 0.027(2) 0.037(2) 0.017(2) 0.0042(16) 0.0000(18) 0.0043(17)
B44 0.027(2) 0.037(2) 0.025(2) 0.0001(16) 0.0046(19) 0.0009(17)
B45 0.029(3) 0.035(2) 0.025(2) 0.0000(16) 0.006(2) 0.0029(17)
B46 0.043(3) 0.037(2) 0.023(2) -0.0029(17) 0.007(2) -0.0045(19)
B47 0.028(2) 0.046(2) 0.019(2) -0.0082(17) 0.0005(18) -0.0074(18)
B48 0.033(3) 0.048(2) 0.016(2) -0.0047(16) 0.0028(19) 0.0017(19)
B49 0.027(2) 0.042(2) 0.022(2) -0.0005(16) 0.0050(19) 0.0020(18)
B50 0.038(3) 0.036(2) 0.026(2) 0.0013(16) 0.006(2) 0.0022(18)
B51 0.036(3) 0.039(2) 0.024(2) -0.0073(17) 0.007(2) -0.0045(19)
O45 0.0287(14) 0.0460(13) 0.0294(13) 0.0109(10) 0.0085(11) 0.0064(11)
C46 0.036(2) 0.0419(19) 0.041(2) 0.0094(16) 0.0071(19) 0.0084(16)
C47 0.050(3) 0.045(2) 0.031(2) 0.0108(16) 0.000(2) -0.0032(18)
C48 0.046(3) 0.045(2) 0.028(2) -0.0005(16) 0.0092(19) -0.0071(18)
C49 0.040(2) 0.052(2) 0.035(2) 0.0040(16) 0.0180(19) 0.0013(17)

loop_
_atom_type_symbol
_atom_type_description
_atom_type_scat_dispersion_real
_atom_type_scat_dispersion_imag
_atom_type_scat_source
C C 0.0033 0.0016 'International Tables Vol C Tables 4.2.6.8 and 6.1.1.4'
H H 0.0000 0.0000 'International Tables Vol C Tables 4.2.6.8 and 6.1.1.4'
B B 0.0013 0.0007 'International Tables Vol C Tables 4.2.6.8 and 6.1.1.4'
O O 0.0106 0.0060 'International Tables Vol C Tables 4.2.6.8 and 6.1.1.4'
Fe Fe 0.3463 0.8444 'International Tables Vol C Tables 4.2.6.8 and 6.1.1.4'

loop_
_geom_angle_atom_site_label_1
_geom_angle_atom_site_label_2
_geom_angle_atom_site_label_3
_geom_angle
_geom_angle_publ_flag
C4 Fe1 C3 93.60(14) y
C4 Fe1 C2 94.94(15) y
C3 Fe1 C2 91.61(14) y
C4 Fe1 C1 161.08(14) ?
C3 Fe1 C1 97.06(13) ?
C2 Fe1 C1 100.31(13) ?
C4 Fe1 B5 119.97(14) ?
C3 Fe1 B5 80.19(13) ?
C2 Fe1 B5 144.39(15) ?
C1 Fe1 B5 47.46(13) ?
C4 Fe1 B2 126.10(14) ?
C3 Fe1 B2 139.82(15) ?
C2 Fe1 B2 80.22(14) ?
C1 Fe1 B2 47.22(11) ?
B5 Fe1 B2 84.07(13) ?
C4 Fe1 B3 84.02(14) ?
C3 Fe1 B3 159.81(14) ?
C2 Fe1 B3 108.56(14) ?
C1 Fe1 B3 80.58(13) ?
B5 Fe1 B3 83.66(13) ?
B2 Fe1 B3 48.97(15) ?
C4 Fe1 B4 79.71(14) ?
C3 Fe1 B4 110.51(14) ?
C2 Fe1 B4 157.43(13) ?
C1 Fe1 B4 81.93(13) ?
B5 Fe1 B4 49.24(13) ?
B2 Fe1 B4 85.30(14) ?
B3 Fe1 B4 49.32(13) ?
O2 C2 Fe1 180.0(4) y
O3 C3 Fe1 178.7(3) y
O4 C4 Fe1 176.6(3) y
B6 C1 B7 61.9(2) ?
B6 C1 B2 113.6(2) ?
B7 C1 B2 62.65(19) ?
B6 C1 B5 63.3(2) ?
B7 C1 B5 114.5(3) ?
B2 C1 B5 114.0(2) ?
B6 C1 Fe1 124.5(2) ?
B7 C1 Fe1 124.6(2) ?
B2 C1 Fe1 67.25(15) ?
B5 C1 Fe1 66.84(15) ?
C1 B2 B8 104.6(2) ?
C1 B2 B7 58.48(18) ?
B8 B2 B7 60.0(2) ?
C1 B2 B3 104.6(2) ?
B8 B2 B3 59.3(2) ?
B7 B2 B3 107.2(3) ?
C1 B2 Fe1 65.53(15) ?
B8 B2 Fe1 118.9(2) ?
B7 B2 Fe1 119.3(2) ?
B3 B2 Fe1 65.63(16) ?
O5 B3 B9 117.9(3) ?
O5 B3 B8 114.8(2) ?
B9 B3 B8 60.9(2) ?
O5 B3 B2 120.6(3) ?
B9 B3 B2 108.7(3) ?
B8 B3 B2 60.0(2) ?
O5 B3 B4 124.5(3) ?
B9 B3 B4 59.97(19) ?
B8 B3 B4 109.6(2) ?
B2 B3 B4 109.6(2) ?
O5 B3 Fe1 114.2(2) ?
B9 B3 Fe1 119.4(2) ?
B8 B3 Fe1 119.4(2) ?
B2 B3 Fe1 65.40(16) ?
B4 B3 Fe1 66.15(15) ?
B9 B4 B10 59.66(19) ?
B9 B4 B5 106.1(3) ?
B10 B4 B5 59.3(2) ?
B9 B4 B3 58.33(19) ?
B10 B4 B3 105.4(2) ?
B5 B4 B3 105.0(2) ?
B9 B4 Fe1 116.5(2) ?
B10 B4 Fe1 116.9(2) ?
B5 B4 Fe1 64.18(15) ?
B3 B4 Fe1 64.53(16) ?
C1 B5 B10 104.6(2) ?
C1 B5 B6 57.5(2) ?
B10 B5 B6 60.0(2) ?
C1 B5 B4 106.7(2) ?
B10 B5 B4 59.8(2) ?
B6 B5 B4 108.1(2) ?
C1 B5 Fe1 65.70(15) ?
B10 B5 Fe1 119.4(2) ?
B6 B5 Fe1 118.4(2) ?
B4 B5 Fe1 66.58(15) ?
C1 B6 B7 59.58(19) ?
C1 B6 B11 106.3(2) ?
B7 B6 B11 60.8(2) ?
C1 B6 B10 105.6(3) ?
B7 B6 B10 109.4(3) ?
B11 B6 B10 60.5(2) ?
C1 B6 B5 59.2(2) ?
B7 B6 B5 109.2(3) ?
B11 B6 B5 108.5(3) ?
B10 B6 B5 59.7(2) ?
C1 B7 B6 58.53(19) ?
C1 B7 B8 104.8(2) ?
B6 B7 B8 107.7(3) ?
C1 B7 B2 58.87(18) ?
B6 B7 B2 107.8(3) ?
B8 B7 B2 59.9(2) ?
C1 B7 B11 105.0(3) ?
B6 B7 B11 60.2(2) ?
B8 B7 B11 59.8(2) ?
B2 B7 B11 107.9(3) ?
B3 B8 B11 107.8(3) ?
B3 B8 B2 60.7(2) ?
B11 B8 B2 108.4(2) ?
B3 B8 B7 108.4(2) ?
B11 B8 B7 60.2(2) ?
B2 B8 B7 60.1(2) ?
B3 B8 B9 59.3(2) ?
B11 B8 B9 59.9(2) ?
B2 B8 B9 107.9(3) ?
B7 B8 B9 107.9(2) ?
B3 B9 B10 108.5(3) ?
B3 B9 B11 108.1(3) ?
B10 B9 B11 60.5(2) ?
B3 B9 B8 59.8(2) ?
B10 B9 B8 108.1(3) ?
B11 B9 B8 59.8(2) ?
B3 B9 B4 61.70(19) ?
B10 B9 B4 60.19(19) ?
B11 B9 B4 109.9(3) ?
B8 B9 B4 110.1(3) ?
B9 B10 B5 107.7(2) ?
B9 B10 B6 106.9(3) ?
B5 B10 B6 60.4(2) ?
B9 B10 B4 60.15(19) ?
B5 B10 B4 60.95(19) ?
B6 B10 B4 109.4(3) ?
B9 B10 B11 59.8(2) ?
B5 B10 B11 108.3(3) ?
B6 B10 B11 59.5(2) ?
B4 B10 B11 109.2(2) ?
B6 B11 B8 106.9(3) ?
B6 B11 B9 107.3(3) ?
B8 B11 B9 60.3(2) ?
B6 B11 B7 58.9(2) ?
B8 B11 B7 60.0(2) ?
B9 B11 B7 108.0(3) ?
B6 B11 B10 60.1(2) ?
B8 B11 B10 107.9(3) ?
B9 B11 B10 59.7(2) ?
B7 B11 B10 107.6(3) ?
C9 O5 C6 111.3(2) ?
C9 O5 B3 123.5(2) ?
C6 O5 B3 122.0(2) ?
O5 C6 C7 104.1(3) ?
C6 C7 C8 104.0(3) ?
C9 C8 C7 103.6(3) ?
O5 C9 C8 101.9(2) ?
C23 Fe2 C24 94.99(14) y
C23 Fe2 C22 93.17(15) y
C24 Fe2 C22 89.98(13) y
C23 Fe2 C21 161.38(13) ?
C24 Fe2 C21 102.17(13) ?
C22 Fe2 C21 94.03(13) ?
C23 Fe2 B25 116.85(15) ?
C24 Fe2 B25 147.26(15) ?
C22 Fe2 B25 81.30(14) ?
C21 Fe2 B25 47.72(14) ?
C23 Fe2 B22 130.87(14) ?
C24 Fe2 B22 80.00(14) ?
C22 Fe2 B22 135.26(14) ?
C21 Fe2 B22 47.29(12) ?
B25 Fe2 B22 84.24(16) ?
C23 Fe2 B23 87.54(14) ?
C24 Fe2 B23 106.34(14) ?
C22 Fe2 B23 163.55(14) ?
C21 Fe2 B23 80.77(13) ?
B25 Fe2 B23 83.72(14) ?
B22 Fe2 B23 49.01(13) ?
C23 Fe2 B24 79.25(14) ?
C24 Fe2 B24 154.50(13) ?
C22 Fe2 B24 114.98(14) ?
C21 Fe2 B24 82.14(14) ?
B25 Fe2 B24 49.38(14) ?
B22 Fe2 B24 85.13(15) ?
B23 Fe2 B24 49.03(14) ?
O22 C22 Fe2 177.3(3) y
O23 C23 Fe2 178.1(3) y
O24 C24 Fe2 178.6(3) y
B26 C21 B22 113.7(2) ?
B26 C21 B27 62.3(2) ?
B22 C21 B27 62.6(2) ?
B26 C21 B25 62.5(2) ?
B22 C21 B25 113.5(2) ?
B27 C21 B25 113.9(3) ?
B26 C21 Fe2 123.6(2) ?
B22 C21 Fe2 67.13(16) ?
B27 C21 Fe2 124.2(2) ?
B25 C21 Fe2 66.53(17) ?
C21 B22 B27 58.9(2) ?
C21 B22 B23 104.9(3) ?
B27 B22 B23 106.7(3) ?
C21 B22 B28 104.5(3) ?
B27 B22 B28 59.3(2) ?
B23 B22 B28 59.2(2) ?
C21 B22 Fe2 65.58(17) ?
B27 B22 Fe2 119.5(2) ?
B23 B22 Fe2 65.90(17) ?
B28 B22 Fe2 119.0(2) ?
O25 B23 B29 116.8(2) ?
O25 B23 B28 116.0(3) ?
B29 B23 B28 60.4(2) ?
O25 B23 B22 122.0(3) ?
B29 B23 B22 109.0(3) ?
B28 B23 B22 60.5(2) ?
O25 B23 B24 123.0(3) ?
B29 B23 B24 60.4(2) ?
B28 B23 B24 109.2(3) ?
B22 B23 B24 109.5(2) ?
O25 B23 Fe2 114.1(2) ?
B29 B23 Fe2 119.9(2) ?
B28 B23 Fe2 119.4(2) ?
B22 B23 Fe2 65.10(16) ?
B24 B23 Fe2 66.28(16) ?
B30 B24 B29 60.0(2) ?
B30 B24 B23 105.9(3) ?
B29 B24 B23 58.5(2) ?
B30 B24 B25 59.7(2) ?
B29 B24 B25 106.7(3) ?
B23 B24 B25 105.1(3) ?
B30 B24 Fe2 117.1(2) ?
B29 B24 Fe2 116.9(2) ?
B23 B24 Fe2 64.69(15) ?
B25 B24 Fe2 63.76(15) ?
C21 B25 B26 58.2(2) ?
C21 B25 B30 104.8(3) ?
B26 B25 B30 59.7(2) ?
C21 B25 B24 106.8(3) ?
B26 B25 B24 107.7(3) ?
B30 B25 B24 59.3(2) ?
C21 B25 Fe2 65.75(16) ?
B26 B25 Fe2 119.0(3) ?
B30 B25 Fe2 119.4(2) ?
B24 B25 Fe2 66.86(16) ?
C21 B26 B31 105.8(3) ?
C21 B26 B27 59.4(2) ?
B31 B26 B27 60.1(2) ?
C21 B26 B30 106.2(3) ?
B31 B26 B30 60.4(3) ?
B27 B26 B30 108.9(3) ?
C21 B26 B25 59.3(2) ?
B31 B26 B25 108.7(3) ?
B27 B26 B25 109.0(3) ?
B30 B26 B25 60.4(2) ?
C21 B27 B28 105.2(3) ?
C21 B27 B26 58.4(2) ?
B28 B27 B26 107.5(3) ?
C21 B27 B31 104.9(3) ?
B28 B27 B31 59.8(2) ?
B26 B27 B31 59.9(2) ?
C21 B27 B22 58.5(2) ?
B28 B27 B22 60.5(2) ?
B26 B27 B22 107.2(3) ?
B31 B27 B22 108.1(3) ?
B31 B28 B23 107.6(3) ?
B31 B28 B27 60.1(2) ?
B23 B28 B27 108.4(3) ?
B31 B28 B29 60.2(2) ?
B23 B28 B29 59.5(2) ?
B27 B28 B29 108.6(3) ?
B31 B28 B22 108.0(3) ?
B23 B28 B22 60.3(2) ?
B27 B28 B22 60.2(2) ?
B29 B28 B22 108.2(3) ?
B23 B29 B28 60.1(2) ?
B23 B29 B31 107.6(3) ?
B28 B29 B31 59.7(2) ?
B23 B29 B30 107.7(3) ?
B28 B29 B30 107.8(3) ?
B31 B29 B30 60.0(2) ?
B23 B29 B24 61.2(2) ?
B28 B29 B24 109.6(3) ?
B31 B29 B24 108.6(3) ?
B30 B29 B24 59.6(2) ?
B26 B30 B24 109.1(3) ?
B26 B30 B31 59.6(2) ?
B24 B30 B31 108.9(3) ?
B26 B30 B25 59.9(2) ?
B24 B30 B25 60.9(2) ?
B31 B30 B25 107.7(3) ?
B26 B30 B29 107.2(3) ?
B24 B30 B29 60.3(2) ?
B31 B30 B29 59.6(2) ?
B25 B30 B29 107.9(3) ?
B28 B31 B26 107.8(3) ?
B28 B31 B27 60.0(2) ?
B26 B31 B27 60.1(2) ?
B28 B31 B29 60.2(2) ?
B26 B31 B29 108.2(3) ?
B27 B31 B29 108.5(3) ?
B28 B31 B30 108.4(3) ?
B26 B31 B30 60.1(2) ?
B27 B31 B30 108.6(3) ?
B29 B31 B30 60.4(2) ?
C29 O25 C26 109.5(2) ?
C29 O25 B23 122.2(2) ?
C26 O25 B23 123.3(2) ?
O25 C26 C27 102.4(3) ?
C26 C27 C28 103.3(3) ?
C27 C28 C29 105.0(3) ?
O25 C29 C28 104.2(3) ?
C43 Fe3 C44 95.21(14) y
C43 Fe3 C42 92.64(15) y
C44 Fe3 C42 91.18(14) y
C43 Fe3 C41 161.93(13) ?
C44 Fe3 C41 99.51(13) ?
C42 Fe3 C41 97.44(13) ?
C43 Fe3 B45 120.28(14) ?
C44 Fe3 B45 143.56(14) ?
C42 Fe3 B45 79.95(14) ?
C41 Fe3 B45 47.82(14) ?
C43 Fe3 B42 126.35(14) ?
C44 Fe3 B42 80.62(14) ?
C42 Fe3 B42 140.55(14) ?
C41 Fe3 B42 47.21(12) ?
B45 Fe3 B42 84.19(15) ?
C43 Fe3 B43 84.44(14) ?
C44 Fe3 B43 109.53(14) ?
C42 Fe3 B43 159.25(14) ?
C41 Fe3 B43 80.82(12) ?
B45 Fe3 B43 83.81(14) ?
B42 Fe3 B43 48.94(13) ?
C43 Fe3 B44 79.94(14) ?
C44 Fe3 B44 158.34(14) ?
C42 Fe3 B44 110.03(14) ?
C41 Fe3 B44 82.53(13) ?
B45 Fe3 B44 49.58(12) ?
B42 Fe3 B44 85.34(14) ?
B43 Fe3 B44 49.22(13) ?
O42 C42 Fe3 178.2(3) y
O43 C43 Fe3 177.9(3) y
O44 C44 Fe3 178.6(3) y
B46 C41 B42 113.6(2) ?
B46 C41 B47 62.0(2) ?
B42 C41 B47 62.8(2) ?
B46 C41 B45 62.6(2) ?
B42 C41 B45 113.6(2) ?
B47 C41 B45 113.9(2) ?
B46 C41 Fe3 123.7(2) ?
B42 C41 Fe3 67.41(16) ?
B47 C41 Fe3 124.7(2) ?
B45 C41 Fe3 66.53(16) ?
C41 B42 B48 104.4(3) ?
C41 B42 B47 58.77(19) ?
B48 B42 B47 59.35(19) ?
C41 B42 B43 105.2(3) ?
B48 B42 B43 59.3(2) ?
B47 B42 B43 107.1(3) ?
C41 B42 Fe3 65.38(16) ?
B48 B42 Fe3 119.0(2) ?
B47 B42 Fe3 119.3(2) ?
B43 B42 Fe3 66.10(17) ?
O45 B43 B49 117.6(2) ?
O45 B43 B48 115.6(3) ?
B49 B43 B48 60.4(2) ?
O45 B43 B42 121.4(3) ?
B49 B43 B42 108.5(3) ?
B48 B43 B42 60.18(19) ?
O45 B43 B44 123.9(3) ?
B49 B43 B44 60.4(2) ?
B48 B43 B44 109.3(3) ?
B42 B43 B44 109.2(2) ?
O45 B43 Fe3 114.8(2) ?
B49 B43 Fe3 119.0(2) ?
B48 B43 Fe3 118.8(2) ?
B42 B43 Fe3 64.96(16) ?
B44 B43 Fe3 65.67(15) ?
B50 B44 B49 59.7(2) ?
B50 B44 B45 58.88(19) ?
B49 B44 B45 105.7(3) ?
B50 B44 B43 105.4(3) ?
B49 B44 B43 58.2(2) ?
B45 B44 B43 105.1(2) ?
B50 B44 Fe3 116.3(2) ?
B49 B44 Fe3 116.6(2) ?
B45 B44 Fe3 63.83(15) ?
B43 B44 Fe3 65.11(16) ?
C41 B45 B50 104.9(3) ?
C41 B45 B46 57.9(2) ?
B50 B45 B46 60.1(2) ?
C41 B45 B44 106.8(2) ?
B50 B45 B44 59.75(19) ?
B46 B45 B44 108.3(3) ?
C41 B45 Fe3 65.66(16) ?
B50 B45 Fe3 119.5(2) ?
B46 B45 Fe3 118.8(2) ?
B44 B45 Fe3 66.60(16) ?
C41 B46 B51 106.2(3) ?
C41 B46 B47 59.6(2) ?
B51 B46 B47 60.5(2) ?
C41 B46 B50 105.8(3) ?
B51 B46 B50 60.6(2) ?
B47 B46 B50 109.3(3) ?
C41 B46 B45 59.5(2) ?
B51 B46 B45 108.6(3) ?
B47 B46 B45 109.5(3) ?
B50 B46 B45 59.7(2) ?
C41 B47 B46 58.39(19) ?
C41 B47 B48 104.9(3) ?
B46 B47 B48 107.4(3) ?
C41 B47 B51 104.7(3) ?
B46 B47 B51 59.7(2) ?
B48 B47 B51 59.8(2) ?
C41 B47 B42 58.43(19) ?
B46 B47 B42 107.1(3) ?
B48 B47 B42 60.32(19) ?
B51 B47 B42 107.8(3) ?
B51 B48 B47 60.1(2) ?
B51 B48 B43 107.7(3) ?
B47 B48 B43 108.8(2) ?
B51 B48 B49 60.1(2) ?
B47 B48 B49 108.5(3) ?
B43 B48 B49 59.4(2) ?
B51 B48 B42 108.1(2) ?
B47 B48 B42 60.33(19) ?
B43 B48 B42 60.5(2) ?
B49 B48 B42 108.0(3) ?
B43 B49 B51 108.1(3) ?
B43 B49 B48 60.3(2) ?
B51 B49 B48 59.7(2) ?
B43 B49 B50 108.0(2) ?
B51 B49 B50 60.2(2) ?
B48 B49 B50 107.9(3) ?
B43 B49 B44 61.4(2) ?
B51 B49 B44 109.2(2) ?
B48 B49 B44 110.1(2) ?
B50 B49 B44 59.8(2) ?
B45 B50 B46 60.3(2) ?
B45 B50 B49 108.3(3) ?
B46 B50 B49 106.9(3) ?
B45 B50 B51 108.0(3) ?
B46 B50 B51 59.2(2) ?
B49 B50 B51 59.6(2) ?
B45 B50 B44 61.37(19) ?
B46 B50 B44 109.7(3) ?
B49 B50 B44 60.5(2) ?
B51 B50 B44 109.3(3) ?
B46 B51 B48 107.6(3) ?
B46 B51 B47 59.8(2) ?
B48 B51 B47 60.1(2) ?
B46 B51 B49 108.1(3) ?
B48 B51 B49 60.2(2) ?
B47 B51 B49 108.5(3) ?
B46 B51 B50 60.2(2) ?
B48 B51 B50 108.2(3) ?
B47 B51 B50 108.4(3) ?
B49 B51 B50 60.2(2) ?
C46 O45 C49 111.7(2) ?
C46 O45 B43 123.0(2) ?
C49 O45 B43 123.9(2) ?
O45 C46 C47 103.5(3) ?
C46 C47 C48 103.8(3) ?
C49 C48 C47 103.7(3) ?
O45 C49 C48 101.5(2) ?

loop_
_geom_bond_atom_site_label_1
_geom_bond_atom_site_label_2
_geom_bond_distance
_geom_bond_publ_flag
Fe1 C4 1.782(4) y
Fe1 C3 1.803(3) y
Fe1 C2 1.813(4) y
Fe1 C1 2.129(3) y
Fe1 B5 2.148(3) y
Fe1 B2 2.157(3) y
Fe1 B3 2.161(3) y
Fe1 B4 2.190(4) y
C2 O2 1.132(4) y
C3 O3 1.138(4) y
C4 O4 1.139(4) y
C1 B6 1.691(5) ?
C1 B7 1.710(4) ?
C1 B2 1.717(4) ?
C1 B5 1.721(5) ?
B2 B8 1.779(5) ?
B2 B7 1.782(5) ?
B2 B3 1.790(6) ?
B3 O5 1.519(4) y
B3 B9 1.755(5) ?
B3 B8 1.765(5) ?
B3 B4 1.816(5) ?
B4 B9 1.785(5) ?
B4 B10 1.786(5) ?
B4 B5 1.807(5) ?
B5 B10 1.778(5) ?
B5 B6 1.790(5) ?
B6 B7 1.749(5) ?
B6 B11 1.772(5) ?
B6 B10 1.783(6) ?
B7 B8 1.779(5) ?
B7 B11 1.783(6) ?
B8 B11 1.774(5) ?
B8 B9 1.784(5) ?
B9 B10 1.777(5) ?
B9 B11 1.777(5) ?
B10 B11 1.790(5) ?
O5 C9 1.477(4) ?
O5 C6 1.480(4) ?
C6 C7 1.507(4) ?
C7 C8 1.523(5) ?
C8 C9 1.512(4) ?
Fe2 C23 1.778(4) y
Fe2 C24 1.804(3) y
Fe2 C22 1.812(4) y
Fe2 C21 2.124(3) y
Fe2 B25 2.137(4) y
Fe2 B22 2.150(4) y
Fe2 B23 2.164(3) y
Fe2 B24 2.191(3) y
C22 O22 1.134(4) y
C23 O23 1.142(4) y
C24 O24 1.141(3) y
C21 B26 1.703(5) ?
C21 B22 1.714(5) ?
C21 B27 1.721(5) ?
C21 B25 1.724(5) ?
B22 B27 1.785(5) ?
B22 B23 1.789(5) ?
B22 B28 1.792(5) ?
B23 O25 1.520(4) y
B23 B29 1.758(5) ?
B23 B28 1.768(5) ?
B23 B24 1.807(5) ?
B24 B30 1.780(5) ?
B24 B29 1.793(5) ?
B24 B25 1.809(5) ?
B25 B26 1.778(6) ?
B25 B30 1.787(5) ?
B26 B31 1.767(6) ?
B26 B27 1.770(6) ?
B26 B30 1.776(6) ?
B27 B28 1.769(5) ?
B27 B31 1.771(6) ?
B28 B31 1.766(6) ?
B28 B29 1.774(6) ?
B29 B31 1.774(6) ?
B29 B30 1.787(6) ?
B30 B31 1.781(7) ?
O25 C29 1.477(4) ?
O25 C26 1.487(3) ?
C26 C27 1.488(5) ?
C27 C28 1.509(5) ?
C28 C29 1.518(4) ?
Fe3 C43 1.777(4) y
Fe3 C44 1.804(4) y
Fe3 C42 1.810(4) y
Fe3 C41 2.123(3) y
Fe3 B45 2.138(4) y
Fe3 B42 2.157(4) y
Fe3 B43 2.176(3) y
Fe3 B44 2.186(3) y
C42 O42 1.132(4) y
C43 O43 1.143(4) y
C44 O44 1.136(4) y
C41 B46 1.698(5) ?
C41 B42 1.714(5) ?
C41 B47 1.720(5) ?
C41 B45 1.727(5) ?
B42 B48 1.789(5) ?
B42 B47 1.789(5) ?
B42 B43 1.795(5) ?
B43 O45 1.509(4) y
B43 B49 1.757(5) ?
B43 B48 1.773(5) ?
B43 B44 1.817(5) ?
B44 B50 1.785(5) ?
B44 B49 1.798(5) ?
B44 B45 1.813(5) ?
B45 B50 1.769(5) ?
B45 B46 1.779(5) ?
B46 B51 1.759(5) ?
B46 B47 1.760(6) ?
B46 B50 1.776(5) ?
B47 B48 1.771(5) ?
B47 B51 1.773(5) ?
B48 B51 1.767(5) ?
B48 B49 1.775(5) ?
B49 B51 1.773(5) ?
B49 B50 1.783(5) ?
B50 B51 1.784(6) ?
O45 C46 1.475(4) ?
O45 C49 1.491(3) ?
C46 C47 1.512(4) ?
C47 C48 1.524(5) ?
C48 C49 1.504(4) ?
